data_7049710
loop_
_publ_author_name
'Zhu, Li-Na'
'Deng, Zhao-Peng'
'Ng, Seik Weng'
'Huo, Li-Hua'
'Gao, Shan'

_publ_section_title
;
 Cd(ii) coordination polymers constructed from bis(pyridyl) ligands with
 an asymmetric spacer in chelating mode and diverse organic
 dicarboxylates: syntheses, structural evolutions and properties.
;
_journal_issue 22
_journal_name_full 'Dalton transactions (Cambridge, England : 2003)'
_journal_page_first 7589
_journal_page_last 7601
_journal_paper_doi 10.1039/c9dt00840c
_journal_volume 48
_journal_year 2019
_chemical_formula_moiety '[Cd2 (C15H20N4)2 (C4H4O4)], 2(OH), 16(H2O)'
_chemical_formula_sum 'C34 H78 Cd2 N8 O22'
_chemical_formula_weight 1175.84
_space_group_crystal_system monoclinic
_space_group_IT_number 15
_space_group_name_Hall '-C 2yc'
_space_group_name_H-M_alt 'C 1 2/c 1'
_symmetry_space_group_name_Hall '-C 2yc'
_symmetry_space_group_name_H-M 'C 1 2/c 1'
_atom_sites_solution_hydrogens mixed
_audit_creation_method SHELXL-2018/3
_audit_update_record
;
2019-04-01 deposited with the CCDC.    2019-04-14 downloaded from the CCDC.
;
_cell_angle_alpha 90
_cell_angle_beta 128.036(8)
_cell_angle_gamma 90
_cell_formula_units_Z 4
_cell_length_a 27.292(3)
_cell_length_b 13.4509(12)
_cell_length_c 17.818(2)
_cell_measurement_reflns_used 2429
_cell_measurement_temperature 295(2)
_cell_measurement_theta_max 26.8340
_cell_measurement_theta_min 3.5650
_cell_volume 5151.9(11)
_computing_cell_refinement
;
CrysAlis Pro (Agilent, 2013)
;
_computing_data_collection
;
CrysAlis Pro (Agilent, 2013)
;
_computing_data_reduction
;
CrysAlis Pro (Agilent, 2013)
;
_computing_molecular_graphics '(K. Brandenburg, Diamond 3.1, 2009)'
_computing_publication_material '(K. Brandenburg, Diamond 3.1, 2009)'
_computing_structure_refinement 'SHELXL-2018/3 (Sheldrick, 2018)'
_diffrn_ambient_temperature 295(2)
_diffrn_detector_area_resol_mean 16.1954
_diffrn_measured_fraction_theta_full 0.993
_diffrn_measured_fraction_theta_max 0.988
_diffrn_measurement_device_type 'Xcalibur, Eos'
_diffrn_measurement_method '\w scans'
_diffrn_radiation_type MoK\a
_diffrn_radiation_wavelength 0.71073
_diffrn_reflns_av_R_equivalents 0.0360
_diffrn_reflns_av_unetI/netI 0.0897
_diffrn_reflns_Laue_measured_fraction_full 0.993
_diffrn_reflns_Laue_measured_fraction_max 0.988
_diffrn_reflns_limit_h_max 35
_diffrn_reflns_limit_h_min -25
_diffrn_reflns_limit_k_max 17
_diffrn_reflns_limit_k_min -7
_diffrn_reflns_limit_l_max 12
_diffrn_reflns_limit_l_min -23
_diffrn_reflns_number 9562
_diffrn_reflns_point_group_measured_fraction_full 0.993
_diffrn_reflns_point_group_measured_fraction_max 0.988
_diffrn_reflns_theta_full 25.242
_diffrn_reflns_theta_max 27.566
_diffrn_reflns_theta_min 3.359
_diffrn_source 'Enhance (Mo) X-ray Source'
_exptl_absorpt_coefficient_mu 0.906
_exptl_absorpt_correction_T_max 1.00000
_exptl_absorpt_correction_T_min 0.85391
_exptl_absorpt_correction_type multi-scan
_exptl_absorpt_process_details
; 
CrysAlis Pro (Agilent, 2013)
Empirical absorption correction using spherical harmonics,
 implemented in SCALE3 ABSPACK scaling algorithm. 
;
_exptl_crystal_colour colorless
_exptl_crystal_density_diffrn 1.516
_exptl_crystal_description prism
_exptl_crystal_F_000 2440
_exptl_crystal_size_max 0.220
_exptl_crystal_size_mid 0.180
_exptl_crystal_size_min 0.150
_refine_diff_density_max 1.053
_refine_diff_density_min -0.853
_refine_diff_density_rms 0.109
_refine_ls_extinction_method none
_refine_ls_goodness_of_fit_ref 1.037
_refine_ls_hydrogen_treatment constr
_refine_ls_matrix_type full
_refine_ls_number_parameters 262
_refine_ls_number_reflns 5877
_refine_ls_number_restraints 24
_refine_ls_restrained_S_all 1.045
_refine_ls_R_factor_all 0.1083
_refine_ls_R_factor_gt 0.0670
_refine_ls_shift/su_max 0.001
_refine_ls_shift/su_mean 0.001
_refine_ls_structure_factor_coef Fsqd
_refine_ls_weighting_details 'w=1/[\s^2^(Fo^2^)+(0.0961P)^2^+4.5789P] where P=(Fo^2^+2Fc^2^)/3'
_refine_ls_weighting_scheme calc
_refine_ls_wR_factor_gt 0.1814
_refine_ls_wR_factor_ref 0.2190
_reflns_number_gt 3566
_reflns_number_total 5877
_reflns_threshold_expression 'I > 2\s(I)'
_cod_data_source_file c9dt00840c2.cif
_cod_data_source_block a_sq
_cod_depositor_comments 'Adding full bibliography for 7049708--7049720.cif.'
_cod_original_cell_volume 5152.0(11)
_cod_database_code 7049710
_shelx_shelxl_version_number 2018/3
_shelx_estimated_absorpt_t_min 0.826
_shelx_estimated_absorpt_t_max 0.876

loop_
_space_group_symop_operation_xyz
'x, y, z'
'-x, y, -z+1/2'
'x+1/2, y+1/2, z'
'-x+1/2, y+1/2, -z+1/2'
'-x, -y, -z'
'x, -y, z-1/2'
'-x+1/2, -y+1/2, -z'
'x+1/2, -y+1/2, z-1/2'

loop_
_atom_site_label
_atom_site_type_symbol
_atom_site_fract_x
_atom_site_fract_y
_atom_site_fract_z
_atom_site_U_iso_or_equiv
_atom_site_adp_type
_atom_site_occupancy
_atom_site_site_symmetry_order
_atom_site_calc_flag
_atom_site_refinement_flags_posn
_atom_site_refinement_flags_adp
Cd1 Cd 0.63870(2) 0.62678(4) 0.33804(3) 0.0495(2) Uani 1 1 d . .
O1W O 0.6649(3) 0.8662(5) 0.5633(5) 0.110(2) Uani 1 1 d . .
H11 H 0.6508 0.8347 0.5130 0.164 Uiso 1 1 d R U
H12 H 0.6610 0.9276 0.5525 0.164 Uiso 1 1 d R U
O2W O 0.6448(8) 1.0668(11) 0.5626(11) 0.254(7) Uani 1 1 d . U
O3W O 0.6259(6) 0.7235(9) 0.7553(10) 0.209(5) Uani 1 1 d . U
O4W O 0.5363(7) 0.8669(8) 0.7183(13) 0.242(7) Uani 1 1 d . U
O5W O 0.4843(5) 0.7743(10) 0.4425(8) 0.193(5) Uani 1 1 d . U
N1 N 0.5846(2) 0.5213(4) 0.3713(4) 0.0576(15) Uani 1 1 d . .
N2 N 0.3855(2) 0.5095(5) 0.2786(4) 0.0612(16) Uani 1 1 d . .
H2 H 0.3847 0.4499 0.2576 0.073 Uiso 1 1 calc R U
N3 N 0.3023(3) 0.6822(5) 0.2108(5) 0.0638(16) Uani 1 1 d . .
H3 H 0.2630 0.6682 0.1646 0.077 Uiso 1 1 calc R U
N4 N 0.2282(2) 0.9023(4) -0.0064(4) 0.0526(14) Uani 1 1 d . .
O1 O 0.6171(2) 0.7676(4) 0.3951(4) 0.0643(13) Uani 1 1 d . .
O2 O 0.5580(2) 0.7437(4) 0.2420(4) 0.0627(13) Uani 1 1 d . .
C1 C 0.6001(4) 0.4261(6) 0.3912(7) 0.081(3) Uani 1 1 d . .
H1 H 0.6351 0.4046 0.3983 0.097 Uiso 1 1 calc R U
C2 C 0.5683(5) 0.3588(6) 0.4019(8) 0.094(3) Uani 1 1 d . .
H2A H 0.5810 0.2927 0.4151 0.113 Uiso 1 1 calc R U
C3 C 0.5174(4) 0.3885(6) 0.3931(7) 0.085(3) Uani 1 1 d . .
H3A H 0.4942 0.3427 0.3986 0.102 Uiso 1 1 calc R U
C4 C 0.5004(3) 0.4873(6) 0.3759(5) 0.0592(18) Uani 1 1 d . .
C5 C 0.5357(3) 0.5492(5) 0.3659(5) 0.0529(16) Uani 1 1 d . .
H5 H 0.5248 0.6160 0.3544 0.063 Uiso 1 1 calc R U
C6 C 0.4482(3) 0.5247(7) 0.3739(6) 0.077(2) Uani 1 1 d . .
H6A H 0.4543 0.5951 0.3890 0.093 Uiso 1 1 calc R U
H6B H 0.4490 0.4907 0.4225 0.093 Uiso 1 1 calc R U
C7 C 0.3335(4) 0.5165(8) 0.2849(8) 0.092(3) Uani 1 1 d . .
H7A H 0.2958 0.4897 0.2272 0.111 Uiso 1 1 calc R U
H7B H 0.3435 0.4769 0.3383 0.111 Uiso 1 1 calc R U
C8 C 0.3227(5) 0.6189(8) 0.2974(7) 0.081(3) Uani 1 1 d . .
H8 H 0.3612 0.6464 0.3545 0.098 Uiso 1 1 calc R U
C9 C 0.2735(8) 0.6099(12) 0.3150(15) 0.183(8) Uani 1 1 d . .
H9A H 0.2635 0.6750 0.3240 0.274 Uiso 1 1 calc R U
H9B H 0.2366 0.5789 0.2609 0.274 Uiso 1 1 calc R U
H9C H 0.2902 0.5704 0.3708 0.274 Uiso 1 1 calc R U
C10 C 0.3058(4) 0.7882(7) 0.2331(6) 0.078(2) Uani 1 1 d . .
H10A H 0.2766 0.8018 0.2459 0.094 Uiso 1 1 calc R U
H10B H 0.3472 0.8026 0.2910 0.094 Uiso 1 1 calc R U
C11 C 0.2924(3) 0.8557(6) 0.1579(5) 0.0572(18) Uani 1 1 d . .
C12 C 0.3266(3) 0.9391(7) 0.1791(6) 0.075(2) Uani 1 1 d . .
H12A H 0.3600 0.9523 0.2422 0.090 Uiso 1 1 calc R U
C13 C 0.3128(4) 1.0049(6) 0.1090(7) 0.082(3) Uani 1 1 d . .
H13 H 0.3363 1.0622 0.1241 0.098 Uiso 1 1 calc R U
C14 C 0.2634(3) 0.9832(6) 0.0165(6) 0.064(2) Uani 1 1 d . .
H14 H 0.2541 1.0260 -0.0317 0.077 Uiso 1 1 calc R U
C15 C 0.2432(3) 0.8421(6) 0.0635(5) 0.0576(17) Uani 1 1 d . .
H15 H 0.2184 0.7862 0.0474 0.069 Uiso 1 1 calc R U
C16 C 0.5710(3) 0.7933(5) 0.3117(6) 0.0534(17) Uani 1 1 d . .
C17 C 0.5329(3) 0.8817(5) 0.2997(7) 0.067(2) Uani 1 1 d . .
H17A H 0.5547 0.9422 0.3066 0.080 Uiso 1 1 calc R U
H17B H 0.5283 0.8809 0.3495 0.080 Uiso 1 1 calc R U

loop_
_atom_site_aniso_label
_atom_site_aniso_U_11
_atom_site_aniso_U_22
_atom_site_aniso_U_33
_atom_site_aniso_U_23
_atom_site_aniso_U_13
_atom_site_aniso_U_12
Cd1 0.0417(3) 0.0550(3) 0.0527(3) -0.0019(2) 0.0295(3) 0.0024(2)
O1W 0.088(5) 0.129(6) 0.095(5) -0.017(4) 0.048(4) 0.002(4)
O2W 0.327(14) 0.215(11) 0.275(13) -0.073(10) 0.213(11) 0.021(10)
O3W 0.208(10) 0.147(8) 0.241(12) -0.017(8) 0.122(9) -0.038(7)
O4W 0.243(12) 0.151(9) 0.310(15) -0.055(9) 0.161(11) -0.054(8)
O5W 0.206(9) 0.240(11) 0.147(8) -0.013(8) 0.115(8) -0.038(8)
N1 0.047(3) 0.056(3) 0.069(4) 0.000(3) 0.035(3) -0.005(3)
N2 0.045(3) 0.074(4) 0.063(4) 0.006(3) 0.032(3) -0.008(3)
N3 0.051(3) 0.082(4) 0.066(4) -0.003(3) 0.040(3) 0.003(3)
N4 0.039(3) 0.062(3) 0.052(3) -0.007(3) 0.026(2) -0.009(2)
O1 0.054(3) 0.064(3) 0.064(3) -0.001(3) 0.030(3) 0.008(2)
O2 0.049(3) 0.059(3) 0.069(3) -0.004(3) 0.031(2) 0.008(2)
C1 0.071(5) 0.053(4) 0.112(7) 0.017(5) 0.054(5) 0.007(4)
C2 0.095(7) 0.058(5) 0.135(9) 0.027(5) 0.074(7) 0.012(5)
C3 0.076(6) 0.070(5) 0.106(8) 0.021(5) 0.055(6) -0.007(4)
C4 0.048(4) 0.077(5) 0.052(4) 0.011(4) 0.030(3) 0.002(3)
C5 0.046(3) 0.055(4) 0.054(4) 0.011(3) 0.029(3) 0.006(3)
C6 0.057(4) 0.111(7) 0.061(5) 0.013(5) 0.035(4) -0.004(4)
C7 0.070(5) 0.124(8) 0.101(7) 0.040(6) 0.062(5) 0.006(5)
C8 0.087(6) 0.109(7) 0.086(6) 0.003(5) 0.072(5) 0.008(5)
C9 0.166(14) 0.222(18) 0.24(2) 0.070(14) 0.168(16) 0.051(12)
C10 0.086(6) 0.087(6) 0.060(5) 0.007(5) 0.044(4) 0.018(5)
C11 0.047(4) 0.073(5) 0.045(4) -0.015(3) 0.025(3) 0.008(3)
C12 0.052(4) 0.081(6) 0.066(5) -0.022(5) 0.023(4) 0.005(4)
C13 0.068(5) 0.063(5) 0.094(7) -0.018(5) 0.039(5) -0.012(4)
C14 0.053(4) 0.062(4) 0.072(5) 0.003(4) 0.036(4) 0.006(3)
C15 0.051(4) 0.065(4) 0.061(5) -0.003(4) 0.037(3) -0.001(3)
C16 0.040(3) 0.043(4) 0.079(5) -0.002(3) 0.037(3) 0.000(3)
C17 0.052(4) 0.037(3) 0.097(6) -0.001(4) 0.038(4) -0.007(3)

loop_
_atom_type_symbol
_atom_type_description
_atom_type_scat_dispersion_real
_atom_type_scat_dispersion_imag
_atom_type_scat_source
C C 0.0033 0.0016 'International Tables Vol C Tables 4.2.6.8 and 6.1.1.4'
H H 0.0000 0.0000 'International Tables Vol C Tables 4.2.6.8 and 6.1.1.4'
N N 0.0061 0.0033 'International Tables Vol C Tables 4.2.6.8 and 6.1.1.4'
O O 0.0106 0.0060 'International Tables Vol C Tables 4.2.6.8 and 6.1.1.4'
Cd Cd -0.8075 1.2024 'International Tables Vol C Tables 4.2.6.8 and 6.1.1.4'

loop_
_geom_angle_atom_site_label_1
_geom_angle_atom_site_label_2
_geom_angle_atom_site_label_3
_geom_angle
_geom_angle_site_symmetry_1
_geom_angle_site_symmetry_3
N4 Cd1 N2 117.0(2) 8_566 2_655
N4 Cd1 O2 142.7(2) 8_566 .
N2 Cd1 O2 100.19(19) 2_655 .
N4 Cd1 N1 87.8(2) 8_566 .
N2 Cd1 N1 86.6(2) 2_655 .
O2 Cd1 N1 97.61(19) . .
N4 Cd1 N3 92.1(2) 8_566 2_655
N2 Cd1 N3 76.8(2) 2_655 2_655
O2 Cd1 N3 93.8(2) . 2_655
N1 Cd1 N3 161.3(2) . 2_655
N4 Cd1 O1 88.85(19) 8_566 .
N2 Cd1 O1 153.83(18) 2_655 .
O2 Cd1 O1 54.34(18) . .
N1 Cd1 O1 90.77(19) . .
N3 Cd1 O1 108.0(2) 2_655 .
C1 N1 C5 115.5(7) . .
C1 N1 Cd1 120.0(5) . .
C5 N1 Cd1 124.4(5) . .
C7 N2 C6 112.3(7) . .
C7 N2 Cd1 105.2(5) . 2_655
C6 N2 Cd1 114.1(5) . 2_655
C10 N3 C8 110.1(7) . .
C10 N3 Cd1 117.3(5) . 2_655
C8 N3 Cd1 106.7(4) . 2_655
C15 N4 C14 117.6(6) . .
C15 N4 Cd1 120.3(5) . 8_465
C14 N4 Cd1 121.8(5) . 8_465
C16 O1 Cd1 92.5(4) . .
C16 O2 Cd1 93.9(4) . .
N1 C1 C2 124.1(9) . .
C1 C2 C3 119.2(8) . .
C2 C3 C4 119.3(8) . .
C5 C4 C3 116.6(7) . .
C5 C4 C6 122.2(7) . .
C3 C4 C6 121.1(8) . .
N1 C5 C4 125.2(6) . .
C4 C6 N2 112.8(7) . .
C8 C7 N2 111.2(7) . .
C7 C8 N3 110.8(8) . .
C7 C8 C9 103.8(9) . .
N3 C8 C9 114.9(9) . .
C11 C10 N3 114.5(7) . .
C12 C11 C15 116.0(8) . .
C12 C11 C10 121.0(7) . .
C15 C11 C10 122.9(8) . .
C11 C12 C13 121.4(8) . .
C14 C13 C12 118.0(8) . .
N4 C14 C13 121.9(8) . .
N4 C15 C11 125.1(7) . .
O2 C16 O1 119.2(6) . .
O2 C16 C17 122.0(7) . .
O1 C16 C17 118.8(7) . .
C16 C17 C17 111.8(7) . 2_655

loop_
_geom_bond_atom_site_label_1
_geom_bond_atom_site_label_2
_geom_bond_distance
_geom_bond_site_symmetry_2
Cd1 N4 2.337(5) 8_566
Cd1 N2 2.356(6) 2_655
Cd1 O2 2.369(5) .
Cd1 N1 2.371(6) .
Cd1 N3 2.374(6) 2_655
Cd1 O1 2.388(5) .
N1 C1 1.326(9) .
N1 C5 1.331(8) .
N2 C7 1.494(10) .
N2 C6 1.507(9) .
N2 Cd1 2.356(6) 2_655
N3 C10 1.468(10) .
N3 C8 1.534(11) .
N3 Cd1 2.374(6) 2_655
N4 C15 1.322(9) .
N4 C14 1.338(9) .
N4 Cd1 2.337(5) 8_465
O1 C16 1.267(8) .
O2 C16 1.251(8) .
C1 C2 1.347(12) .
C2 C3 1.360(13) .
C3 C4 1.379(11) .
C4 C5 1.366(9) .
C4 C6 1.489(11) .
C7 C8 1.454(13) .
C8 C9 1.558(15) .
C10 C11 1.467(11) .
C11 C12 1.355(11) .
C11 C15 1.372(10) .
C12 C13 1.380(13) .
C13 C14 1.372(11) .
C16 C17 1.507(9) .
C17 C17 1.563(16) 2_655
